data_7228941
loop_
_publ_author_name
'Shen, Fang-Fang'
'Chen, Kai'
'Hua, Zi-Yi'
'Wang, Yuan'
'Xu, Jing'
'Chen, Mindong'
'Zhang, Yun-Qian'
'Tao, Zhu'

_publ_section_title
;
 Adducts of aqua complexes of Ln3+ with a di-hydroxylated symmetrical
 octamethyl-substituted cucurbituril: potential applications for isolation
 of heavier lanthanides
;
_journal_name_full CrystEngComm
_journal_paper_doi 10.1039/C7CE01365E
_journal_year 2017
_chemical_formula_moiety 'C44 H52 N24 O14, Er H16 O8, 2(N O3), Cl, 7(H2 O)'
_chemical_formula_sum 'C44 H82 Cl Er N26 O35'
_chemical_formula_weight 1738.07
_chemical_name_systematic
;
 ?
;
_space_group_IT_number 15
_symmetry_cell_setting monoclinic
_symmetry_space_group_name_Hall '-C 2yc'
_symmetry_space_group_name_H-M 'C 1 2/c 1'
_atom_sites_solution_hydrogens geom
_atom_sites_solution_primary direct
_atom_sites_solution_secondary difmap
_audit_creation_method SHELXL-97
_audit_update_record
;
2017-05-16 deposited with the CCDC.
2017-08-18 downloaded from the CCDC.
;
_cell_angle_alpha 90.00
_cell_angle_beta 112.018(11)
_cell_angle_gamma 90.00
_cell_formula_units_Z 4
_cell_length_a 22.449(18)
_cell_length_b 12.430(10)
_cell_length_c 26.83(2)
_cell_measurement_temperature 223(2)
_cell_volume 6941(9)
_computing_cell_refinement 'SAINT (Bruker, 2005)'
_computing_data_collection 'APEX2 (Bruker, 2005)'
_computing_data_reduction SAINT
_computing_molecular_graphics 'Ortep-3 for Windows (Farrugia, 1997)'
_computing_publication_material 'WinGX (Farrugia, 1999)'
_computing_structure_refinement 'SHELXL97 (Sheldrick, 2008)'
_computing_structure_solution 'SHELXS97 (Sheldrick, 2008)'
_diffrn_ambient_temperature 223(2)
_diffrn_measured_fraction_theta_full 0.971
_diffrn_measured_fraction_theta_max 0.971
_diffrn_measurement_device_type 'Bruker Smart Apex2 CCD Detector'
_diffrn_measurement_method '\f and \w scan'
_diffrn_radiation_monochromator graphite
_diffrn_radiation_source 'fine-focus sealed tube'
_diffrn_radiation_type MoK\a
_diffrn_radiation_wavelength 0.71073
_diffrn_reflns_av_R_equivalents 0.0410
_diffrn_reflns_av_sigmaI/netI 0.0578
_diffrn_reflns_limit_h_max 22
_diffrn_reflns_limit_h_min -26
_diffrn_reflns_limit_k_max 14
_diffrn_reflns_limit_k_min -12
_diffrn_reflns_limit_l_max 26
_diffrn_reflns_limit_l_min -31
_diffrn_reflns_number 14787
_diffrn_reflns_theta_full 25.00
_diffrn_reflns_theta_max 25.00
_diffrn_reflns_theta_min 1.64
_exptl_absorpt_coefficient_mu 1.359
_exptl_absorpt_correction_T_max 0.7634
_exptl_absorpt_correction_T_min 0.7104
_exptl_absorpt_correction_type multi-scan
_exptl_absorpt_process_details 'SADABS (Bruker, 2008)'
_exptl_crystal_colour colorless
_exptl_crystal_density_diffrn 1.663
_exptl_crystal_density_method 'not measured'
_exptl_crystal_description prism
_exptl_crystal_F_000 3572
_exptl_crystal_size_max 0.27
_exptl_crystal_size_mid 0.25
_exptl_crystal_size_min 0.21
_platon_squeeze_details
;
;
_refine_diff_density_max 1.420
_refine_diff_density_min -1.960
_refine_diff_density_rms 0.227
_refine_ls_extinction_method none
_refine_ls_goodness_of_fit_ref 1.123
_refine_ls_hydrogen_treatment costr
_refine_ls_matrix_type full
_refine_ls_number_parameters 502
_refine_ls_number_reflns 5942
_refine_ls_number_restraints 24
_refine_ls_restrained_S_all 1.127
_refine_ls_R_factor_all 0.0615
_refine_ls_R_factor_gt 0.0563
_refine_ls_shift/su_max 0.001
_refine_ls_shift/su_mean 0.000
_refine_ls_structure_factor_coef Fsqd
_refine_ls_weighting_details 'calc w=1/[\s^2^(Fo^2^)+(0.1234P)^2^+22.9867P] where P=(Fo^2^+2Fc^2^)/3'
_refine_ls_weighting_scheme calc
_refine_ls_wR_factor_gt 0.1735
_refine_ls_wR_factor_ref 0.1842
_reflns_number_gt 5379
_reflns_number_total 5942
_reflns_threshold_expression >2sigma(I)
_cod_data_source_file c7ce01365e2.cif
_cod_data_source_block complex6
_cod_original_cell_volume 6940(10)
_cod_original_sg_symbol_H-M 'C 2/c'
_cod_database_code 7228941

loop_
_symmetry_equiv_pos_as_xyz
'x, y, z'
'-x, y, -z+1/2'
'x+1/2, y+1/2, z'
'-x+1/2, y+1/2, -z+1/2'
'-x, -y, -z'
'x, -y, z-1/2'
'-x+1/2, -y+1/2, -z'
'x+1/2, -y+1/2, z-1/2'

loop_
_atom_site_label
_atom_site_type_symbol
_atom_site_fract_x
_atom_site_fract_y
_atom_site_fract_z
_atom_site_U_iso_or_equiv
_atom_site_adp_type
_atom_site_occupancy
_atom_site_symmetry_multiplicity
_atom_site_calc_flag
_atom_site_refinement_flags
_atom_site_disorder_assembly
_atom_site_disorder_group
Cl1 Cl 1.1270(13) -0.4149(13) 0.9212(6) 0.309(15) Uani 0.50 1 d P . .
N13 N 1.0461(6) -0.3082(10) 0.5591(4) 0.098(3) Uani 1 1 d . . .
O9 O 1.0369(9) -0.3959(8) 0.5814(4) 0.158(7) Uani 1 1 d . . .
O10 O 1.0981(4) -0.2563(12) 0.5706(4) 0.131(4) Uani 1 1 d . . .
O11 O 0.9960(4) -0.2673(8) 0.5235(3) 0.112(3) Uani 1 1 d . . .
O1W O 1.0709(4) -0.5497(7) 0.7837(3) 0.0284(18) Uani 0.50 1 d PU . .
O2W O 1.0805(8) -0.4831(14) 0.8238(7) 0.091(4) Uani 0.50 1 d PU . .
O3W O 1.0788(4) -0.3354(8) 0.8270(4) 0.040(2) Uani 0.50 1 d PU . .
O4W O 1.0713(7) -0.2662(12) 0.7787(7) 0.083(5) Uani 0.50 1 d P . .
O5W O 0.9472(4) -0.2639(7) 0.7736(4) 0.033(2) Uani 0.50 1 d P . .
O6W O 0.9778(10) -0.3444(12) 0.8215(6) 0.098(6) Uani 0.50 1 d P . .
O7W O 0.9707(4) -0.4703(7) 0.8192(3) 0.0309(19) Uani 0.50 1 d PU . .
O8W O 0.9472(6) -0.5511(13) 0.7730(6) 0.077(4) Uani 0.50 1 d P . .
Er1 Er 1.0000 -0.40629(3) 0.7500 0.02092(18) Uani 1 2 d S . .
C1 C 0.8134(3) -0.0638(6) 0.7464(3) 0.0400(17) Uani 1 1 d . . .
C2 C 0.7804(3) 0.0939(5) 0.7765(3) 0.0321(16) Uani 1 1 d . . .
C3 C 0.7495(3) 0.0907(5) 0.7134(3) 0.0300(15) Uani 1 1 d . . .
C4 C 0.8132(3) 0.2469(5) 0.7420(3) 0.0323(15) Uani 1 1 d . . .
C5 C 0.7608(3) -0.0522(6) 0.6480(3) 0.0396(16) Uani 1 1 d . . .
H5A H 0.7149 -0.0410 0.6273 0.048 Uiso 1 1 calc R . .
H5B H 0.7685 -0.1299 0.6511 0.048 Uiso 1 1 calc R . .
C6 C 0.7556(3) 0.2314(6) 0.6454(3) 0.0370(15) Uani 1 1 d . . .
H6A H 0.7602 0.3098 0.6477 0.044 Uiso 1 1 calc R . .
H6B H 0.7099 0.2153 0.6262 0.044 Uiso 1 1 calc R . .
C7 C 0.8482(3) -0.0586(6) 0.6126(3) 0.0392(16) Uani 1 1 d . . .
C8 C 0.7789(4) 0.0890(5) 0.5830(3) 0.0390(18) Uani 1 1 d . . .
C9 C 0.8302(4) 0.0902(5) 0.5568(3) 0.0343(16) Uani 1 1 d . . .
C10 C 0.8419(3) 0.2457(6) 0.6077(3) 0.0380(16) Uani 1 1 d . . .
C11 C 0.9162(3) -0.0507(6) 0.5599(3) 0.0397(16) Uani 1 1 d . . .
H11A H 0.9018 -0.0402 0.5210 0.048 Uiso 1 1 calc R . .
H11B H 0.9189 -0.1284 0.5667 0.048 Uiso 1 1 calc R . .
C12 C 0.9148(3) 0.2361(6) 0.5592(3) 0.0362(15) Uani 1 1 d . . .
H12A H 0.9014 0.2246 0.5204 0.043 Uiso 1 1 calc R . .
H12B H 0.9170 0.3139 0.5654 0.043 Uiso 1 1 calc R . .
C13 C 1.0299(3) -0.0621(6) 0.6207(3) 0.0346(15) Uani 1 1 d . A .
C14 C 1.0002(4) 0.0942(5) 0.5667(3) 0.0326(16) Uani 1 1 d . . .
C15 C 1.0738(4) 0.0962(5) 0.5981(3) 0.0345(16) Uani 1 1 d . A .
C16 C 1.0272(4) 0.2468(6) 0.6216(3) 0.0397(16) Uani 1 1 d . . .
C17 C 1.1492(3) -0.0486(6) 0.6581(3) 0.0421(17) Uani 1 1 d . . .
H17A H 1.1451 -0.1267 0.6607 0.050 Uiso 1 1 calc R . .
H17B H 1.1755 -0.0354 0.6367 0.050 Uiso 1 1 calc R . .
C18 C 1.1461(3) 0.2386(6) 0.6610(3) 0.0392(16) Uani 1 1 d . . .
H18A H 1.1725 0.2302 0.6393 0.047 Uiso 1 1 calc R A .
H18B H 1.1412 0.3158 0.6657 0.047 Uiso 1 1 calc R . .
C19 C 0.7323(4) 0.0984(6) 0.8047(4) 0.047(2) Uani 1 1 d . . .
H19A H 0.7087 0.1658 0.7960 0.070 Uiso 1 1 calc R . .
H19B H 0.7552 0.0936 0.8433 0.070 Uiso 1 1 calc R . .
H19C H 0.7024 0.0388 0.7926 0.070 Uiso 1 1 calc R . .
C20 C 0.6763(3) 0.0887(6) 0.6896(4) 0.048(2) Uani 1 1 d . . .
H20A H 0.6598 0.1556 0.6981 0.072 Uiso 1 1 calc R . .
H20B H 0.6609 0.0289 0.7048 0.072 Uiso 1 1 calc R . .
H20C H 0.6614 0.0803 0.6509 0.072 Uiso 1 1 calc R . .
C21 C 0.7094(4) 0.0829(7) 0.5434(4) 0.059(2) Uani 1 1 d . . .
H21A H 0.6991 0.1468 0.5210 0.088 Uiso 1 1 calc R . .
H21B H 0.6810 0.0785 0.5631 0.088 Uiso 1 1 calc R . .
H21C H 0.7037 0.0197 0.5210 0.088 Uiso 1 1 calc R . .
C22 C 0.8061(5) 0.0890(7) 0.4921(4) 0.064(3) Uani 1 1 d . . .
H22A H 0.7814 0.1535 0.4777 0.097 Uiso 1 1 calc R . .
H22B H 0.7795 0.0261 0.4781 0.097 Uiso 1 1 calc R . .
H22C H 0.8431 0.0867 0.4817 0.097 Uiso 1 1 calc R . .
N1 N 0.8182(3) -0.0069(4) 0.7895(2) 0.0343(13) Uani 1 1 d . . .
N2 N 0.7766(3) -0.0076(4) 0.7017(2) 0.0350(13) Uani 1 1 d . . .
N3 N 0.8208(3) 0.1915(4) 0.7876(2) 0.0324(12) Uani 1 1 d . . .
N4 N 0.7750(3) 0.1889(4) 0.6991(2) 0.0339(13) Uani 1 1 d . . .
N5 N 0.7978(3) -0.0048(4) 0.6178(2) 0.0372(13) Uani 1 1 d . . .
N6 N 0.8684(3) -0.0059(5) 0.5781(2) 0.0363(13) Uani 1 1 d . . .
N7 N 0.7916(3) 0.1901(4) 0.6133(2) 0.0357(13) Uani 1 1 d . . .
N8 N 0.8654(3) 0.1910(5) 0.5768(2) 0.0344(13) Uani 1 1 d . . .
N9 N 0.9798(3) -0.0048(4) 0.5852(2) 0.0334(12) Uani 1 1 d . A .
N10 N 1.0854(3) -0.0033(5) 0.6297(3) 0.0378(13) Uani 1 1 d . . .
N11 N 0.9781(3) 0.1915(4) 0.5855(2) 0.0334(12) Uani 1 1 d . A .
N12 N 1.0831(3) 0.1926(4) 0.6318(2) 0.0338(12) Uani 1 1 d . A .
O1 O 0.8352(3) -0.1547(4) 0.7459(3) 0.0525(14) Uani 1 1 d . . .
O2 O 0.8701(3) -0.1440(5) 0.6351(3) 0.0626(17) Uani 1 1 d . . .
O3 O 1.0260(3) -0.1498(4) 0.6383(2) 0.0526(14) Uani 1 1 d . . .
O4 O 0.8354(2) 0.3360(4) 0.7401(2) 0.0425(12) Uani 1 1 d . . .
O5 O 0.8594(3) 0.3351(4) 0.6274(2) 0.0520(14) Uani 1 1 d . . .
O6 O 1.0210(3) 0.3342(5) 0.6407(3) 0.0646(17) Uani 1 1 d . A .
O7 O 0.9799(6) 0.0907(7) 0.5114(4) 0.053(4) Uani 0.573(17) 1 d P A 1
O8 O 1.1163(7) 0.0916(10) 0.5719(6) 0.047(4) Uani 0.427(17) 1 d P A 2

loop_
_atom_site_aniso_label
_atom_site_aniso_U_11
_atom_site_aniso_U_22
_atom_site_aniso_U_33
_atom_site_aniso_U_23
_atom_site_aniso_U_13
_atom_site_aniso_U_12
Cl1 0.41(3) 0.26(2) 0.115(10) 0.041(9) -0.069(14) -0.056(15)
N13 0.119(9) 0.115(10) 0.060(5) 0.017(6) 0.033(6) 0.044(7)
O9 0.32(2) 0.108(9) 0.081(7) 0.036(5) 0.114(10) 0.043(9)
O10 0.067(5) 0.241(14) 0.084(6) 0.001(7) 0.028(4) 0.018(7)
O11 0.098(6) 0.140(9) 0.087(6) 0.050(6) 0.021(5) -0.003(6)
O1W 0.031(3) 0.021(4) 0.033(3) -0.001(3) 0.011(3) 0.016(3)
O2W 0.086(6) 0.077(6) 0.095(6) 0.005(4) 0.018(4) 0.000(4)
O3W 0.040(4) 0.015(4) 0.045(5) 0.005(4) -0.007(4) -0.008(4)
O4W 0.064(8) 0.060(9) 0.122(13) -0.024(9) 0.030(8) -0.035(7)
O5W 0.035(4) 0.023(5) 0.040(5) -0.004(4) 0.014(4) 0.018(4)
O6W 0.209(19) 0.061(10) 0.077(9) -0.013(7) 0.113(12) -0.020(11)
O7W 0.062(5) 0.023(4) 0.029(4) 0.003(3) 0.041(4) 0.001(4)
O8W 0.062(8) 0.071(10) 0.099(11) 0.022(8) 0.034(7) -0.021(7)
Er1 0.0203(2) 0.0119(3) 0.0345(3) 0.000 0.01491(17) 0.000
C1 0.025(3) 0.021(4) 0.079(5) 0.000(4) 0.025(3) -0.001(3)
C2 0.027(3) 0.016(4) 0.064(5) 0.002(3) 0.028(3) 0.000(2)
C3 0.022(3) 0.014(4) 0.058(4) 0.000(2) 0.021(3) 0.001(2)
C4 0.028(3) 0.020(4) 0.057(4) 0.001(3) 0.025(3) 0.003(3)
C5 0.040(4) 0.028(4) 0.057(4) -0.007(3) 0.024(3) -0.008(3)
C6 0.037(3) 0.019(4) 0.055(4) 0.005(3) 0.019(3) 0.010(3)
C7 0.033(3) 0.027(4) 0.055(4) -0.001(3) 0.013(3) 0.003(3)
C8 0.030(4) 0.019(4) 0.055(4) -0.003(3) 0.001(3) 0.001(2)
C9 0.040(4) 0.023(4) 0.032(3) -0.001(2) 0.005(3) -0.001(3)
C10 0.037(3) 0.023(4) 0.049(4) 0.009(3) 0.010(3) 0.001(3)
C11 0.044(4) 0.028(4) 0.049(4) -0.016(3) 0.019(3) -0.003(3)
C12 0.047(4) 0.021(4) 0.041(3) 0.009(3) 0.017(3) 0.001(3)
C13 0.046(4) 0.020(4) 0.046(4) -0.006(3) 0.026(3) 0.001(3)
C14 0.056(4) 0.022(4) 0.030(3) -0.001(2) 0.028(3) 0.002(3)
C15 0.052(4) 0.018(4) 0.046(4) -0.003(3) 0.033(3) -0.003(3)
C16 0.049(4) 0.020(4) 0.052(4) 0.000(3) 0.020(3) -0.001(3)
C17 0.037(4) 0.027(4) 0.066(5) -0.010(3) 0.024(3) 0.006(3)
C18 0.048(4) 0.014(4) 0.060(4) -0.003(3) 0.026(3) -0.010(3)
C19 0.048(5) 0.050(6) 0.058(5) 0.005(3) 0.038(4) 0.004(3)
C20 0.022(3) 0.040(5) 0.083(6) -0.002(4) 0.022(4) -0.004(3)
C21 0.035(4) 0.061(7) 0.067(6) -0.001(4) 0.005(4) 0.003(3)
C22 0.071(6) 0.068(7) 0.039(5) 0.003(4) 0.003(4) 0.002(4)
N1 0.033(3) 0.018(3) 0.055(3) 0.003(2) 0.020(2) 0.002(2)
N2 0.033(3) 0.017(3) 0.060(3) 0.005(2) 0.022(3) 0.004(2)
N3 0.039(3) 0.014(3) 0.050(3) 0.001(2) 0.024(3) -0.002(2)
N4 0.030(3) 0.018(3) 0.057(3) -0.002(2) 0.020(2) -0.003(2)
N5 0.038(3) 0.016(3) 0.060(4) -0.001(2) 0.022(3) 0.002(2)
N6 0.037(3) 0.026(3) 0.045(3) 0.001(2) 0.014(2) 0.002(2)
N7 0.038(3) 0.018(3) 0.053(3) -0.002(2) 0.019(3) 0.000(2)
N8 0.041(3) 0.020(3) 0.044(3) 0.001(2) 0.018(2) 0.000(2)
N9 0.041(3) 0.017(3) 0.045(3) -0.001(2) 0.020(2) 0.002(2)
N10 0.040(3) 0.016(3) 0.060(4) 0.000(2) 0.021(3) 0.003(2)
N11 0.046(3) 0.018(3) 0.039(3) -0.003(2) 0.018(2) 0.005(2)
N12 0.045(3) 0.012(3) 0.046(3) -0.005(2) 0.019(3) 0.001(2)
O1 0.050(3) 0.018(3) 0.092(4) 0.003(3) 0.031(3) 0.013(2)
O2 0.065(4) 0.034(4) 0.102(5) 0.031(3) 0.045(3) 0.024(3)
O3 0.061(3) 0.025(3) 0.073(4) 0.014(3) 0.027(3) -0.002(3)
O4 0.048(3) 0.020(3) 0.065(3) -0.002(2) 0.028(2) -0.009(2)
O5 0.070(4) 0.024(3) 0.075(4) -0.017(3) 0.042(3) -0.015(3)
O6 0.067(4) 0.033(3) 0.086(4) -0.025(3) 0.020(3) 0.009(3)
O7 0.093(9) 0.045(7) 0.031(5) -0.013(4) 0.034(5) -0.005(5)
O8 0.057(9) 0.044(9) 0.054(8) -0.014(5) 0.037(7) -0.004(5)

loop_
_atom_type_symbol
_atom_type_description
_atom_type_scat_dispersion_real
_atom_type_scat_dispersion_imag
_atom_type_scat_source
C C 0.0033 0.0016 'International Tables Vol C Tables 4.2.6.8 and 6.1.1.4'
H H 0.0000 0.0000 'International Tables Vol C Tables 4.2.6.8 and 6.1.1.4'
N N 0.0061 0.0033 'International Tables Vol C Tables 4.2.6.8 and 6.1.1.4'
O O 0.0106 0.0060 'International Tables Vol C Tables 4.2.6.8 and 6.1.1.4'
Er Er -0.2586 4.9576 'International Tables Vol C Tables 4.2.6.8 and 6.1.1.4'
Cl Cl 0.1484 0.1585 'International Tables Vol C Tables 4.2.6.8 and 6.1.1.4'

loop_
_geom_angle_atom_site_label_1
_geom_angle_atom_site_label_2
_geom_angle_atom_site_label_3
_geom_angle
_geom_angle_site_symmetry_1
_geom_angle_site_symmetry_3
O10 N13 O11 116.9(12) . .
O10 N13 O9 127.4(13) . .
O11 N13 O9 115.6(15) . .
O2W O1W O8W 141.3(12) . 2_756
O2W O1W Er1 73.4(8) . .
O8W O1W Er1 73.4(6) 2_756 .
O1W O2W Er1 74.0(8) . .
O4W O3W Er1 69.6(6) . .
O5W O4W O3W 145.3(11) 2_756 .
O5W O4W Er1 75.8(7) 2_756 .
O3W O4W Er1 72.3(6) . .
O4W O5W O6W 136.9(10) 2_756 .
O4W O5W Er1 71.5(7) 2_756 .
O6W O5W Er1 68.2(6) . .
O5W O6W O7W 126.6(11) . .
O5W O6W Er1 72.2(5) . .
O7W O6W Er1 71.6(5) . .
O8W O7W O6W 133.2(9) . .
O8W O7W Er1 72.1(5) . .
O6W O7W Er1 68.7(4) . .
O1W O8W O7W 137.3(11) 2_756 .
O1W O8W Er1 71.4(6) 2_756 .
O7W O8W Er1 69.9(6) . .
O6W Er1 O6W 140.7(8) 2_756 .
O6W Er1 O4W 71.5(7) 2_756 .
O6W Er1 O4W 78.9(6) . .
O6W Er1 O4W 78.9(6) 2_756 2_756
O6W Er1 O4W 71.5(7) . 2_756
O4W Er1 O4W 81.3(8) . 2_756
O6W Er1 O2W 76.6(7) 2_756 2_756
O6W Er1 O2W 120.5(7) . 2_756
O4W Er1 O2W 145.0(7) . 2_756
O4W Er1 O2W 78.7(6) 2_756 2_756
O6W Er1 O2W 120.5(7) 2_756 .
O6W Er1 O2W 76.6(7) . .
O4W Er1 O2W 78.7(6) . .
O4W Er1 O2W 145.0(7) 2_756 .
O2W Er1 O2W 131.5(9) 2_756 .
O6W Er1 O7W 39.8(5) 2_756 2_756
O6W Er1 O7W 176.4(5) . 2_756
O4W Er1 O7W 99.0(5) . 2_756
O4W Er1 O7W 111.2(5) 2_756 2_756
O2W Er1 O7W 62.8(5) 2_756 2_756
O2W Er1 O7W 100.2(5) . 2_756
O6W Er1 O7W 176.4(5) 2_756 .
O6W Er1 O7W 39.8(5) . .
O4W Er1 O7W 111.2(5) . .
O4W Er1 O7W 99.0(5) 2_756 .
O2W Er1 O7W 100.2(5) 2_756 .
O2W Er1 O7W 62.8(5) . .
O7W Er1 O7W 140.1(4) 2_756 .
O6W Er1 O3W 106.5(6) 2_756 .
O6W Er1 O3W 57.4(6) . .
O4W Er1 O3W 38.1(5) . .
O4W Er1 O3W 102.3(5) 2_756 .
O2W Er1 O3W 176.8(5) 2_756 .
O2W Er1 O3W 46.5(5) . .
O7W Er1 O3W 119.2(4) 2_756 .
O7W Er1 O3W 76.7(4) . .
O6W Er1 O3W 57.4(6) 2_756 2_756
O6W Er1 O3W 106.5(6) . 2_756
O4W Er1 O3W 102.3(5) . 2_756
O4W Er1 O3W 38.1(5) 2_756 2_756
O2W Er1 O3W 46.5(5) 2_756 2_756
O2W Er1 O3W 176.8(5) . 2_756
O7W Er1 O3W 76.7(4) 2_756 2_756
O7W Er1 O3W 119.2(4) . 2_756
O3W Er1 O3W 135.6(5) . 2_756
O6W Er1 O1W 105.2(5) 2_756 2_756
O6W Er1 O1W 104.5(5) . 2_756
O4W Er1 O1W 176.6(4) . 2_756
O4W Er1 O1W 99.2(5) 2_756 2_756
O2W Er1 O1W 32.6(5) 2_756 2_756
O2W Er1 O1W 102.5(5) . 2_756
O7W Er1 O1W 77.6(3) 2_756 2_756
O7W Er1 O1W 72.1(3) . 2_756
O3W Er1 O1W 144.4(3) . 2_756
O3W Er1 O1W 76.4(3) 2_756 2_756
O6W Er1 O1W 104.5(5) 2_756 .
O6W Er1 O1W 105.2(5) . .
O4W Er1 O1W 99.2(5) . .
O4W Er1 O1W 176.6(4) 2_756 .
O2W Er1 O1W 102.5(5) 2_756 .
O2W Er1 O1W 32.6(5) . .
O7W Er1 O1W 72.1(3) 2_756 .
O7W Er1 O1W 77.6(3) . .
O3W Er1 O1W 76.4(3) . .
O3W Er1 O1W 144.4(3) 2_756 .
O1W Er1 O1W 80.5(5) 2_756 .
O1 C1 N1 126.6(8) . .
O1 C1 N2 124.8(8) . .
N1 C1 N2 108.5(6) . .
N3 C2 N1 113.2(5) . .
N3 C2 C19 111.3(6) . .
N1 C2 C19 111.2(6) . .
N3 C2 C3 103.2(5) . .
N1 C2 C3 102.4(5) . .
C19 C2 C3 115.1(6) . .
N2 C3 N4 114.2(6) . .
N2 C3 C20 111.6(6) . .
N4 C3 C20 111.8(6) . .
N2 C3 C2 101.8(5) . .
N4 C3 C2 101.8(5) . .
C20 C3 C2 115.0(6) . .
O4 C4 N4 125.7(7) . .
O4 C4 N3 125.5(7) . .
N4 C4 N3 108.8(6) . .
N2 C5 N5 114.2(6) . .
N2 C5 H5A 108.7 . .
N5 C5 H5A 108.7 . .
N2 C5 H5B 108.7 . .
N5 C5 H5B 108.7 . .
H5A C5 H5B 107.6 . .
N4 C6 N7 115.5(5) . .
N4 C6 H6A 108.4 . .
N7 C6 H6A 108.4 . .
N4 C6 H6B 108.4 . .
N7 C6 H6B 108.4 . .
H6A C6 H6B 107.5 . .
O2 C7 N6 125.7(7) . .
O2 C7 N5 124.4(7) . .
N6 C7 N5 109.8(6) . .
N5 C8 N7 112.4(6) . .
N5 C8 C21 112.5(6) . .
N7 C8 C21 111.3(6) . .
N5 C8 C9 102.2(5) . .
N7 C8 C9 102.7(5) . .
C21 C8 C9 115.1(7) . .
N6 C9 N8 113.5(6) . .
N6 C9 C8 104.1(5) . .
N8 C9 C8 103.4(5) . .
N6 C9 C22 108.9(6) . .
N8 C9 C22 108.5(6) . .
C8 C9 C22 118.6(7) . .
O5 C10 N8 126.4(7) . .
O5 C10 N7 123.3(7) . .
N8 C10 N7 110.2(6) . .
N6 C11 N9 114.5(6) . .
N6 C11 H11A 108.6 . .
N9 C11 H11A 108.6 . .
N6 C11 H11B 108.6 . .
N9 C11 H11B 108.6 . .
H11A C11 H11B 107.6 . .
N11 C12 N8 114.8(5) . .
N11 C12 H12A 108.6 . .
N8 C12 H12A 108.6 . .
N11 C12 H12B 108.6 . .
N8 C12 H12B 108.6 . .
H12A C12 H12B 107.5 . .
O3 C13 N9 125.5(7) . .
O3 C13 N10 127.0(7) . .
N9 C13 N10 107.4(6) . .
O7 C14 N9 108.6(6) . .
O7 C14 N11 112.2(7) . .
N9 C14 N11 112.7(6) . .
O7 C14 C15 116.2(8) . .
N9 C14 C15 103.6(5) . .
N11 C14 C15 103.2(5) . .
O8 C15 N10 104.6(8) . .
O8 C15 N12 112.4(7) . .
N10 C15 N12 112.3(6) . .
O8 C15 C14 121.4(9) . .
N10 C15 C14 103.0(5) . .
N12 C15 C14 103.0(5) . .
O6 C16 N11 123.9(7) . .
O6 C16 N12 126.5(7) . .
N11 C16 N12 109.6(6) . .
N1 C17 N10 114.6(6) 2_756 .
N1 C17 H17A 108.6 2_756 .
N10 C17 H17A 108.6 . .
N1 C17 H17B 108.6 2_756 .
N10 C17 H17B 108.6 . .
H17A C17 H17B 107.6 . .
N3 C18 N12 114.2(6) 2_756 .
N3 C18 H18A 108.7 2_756 .
N12 C18 H18A 108.7 . .
N3 C18 H18B 108.7 2_756 .
N12 C18 H18B 108.7 . .
H18A C18 H18B 107.6 . .
C2 C19 H19A 109.5 . .
C2 C19 H19B 109.5 . .
H19A C19 H19B 109.5 . .
C2 C19 H19C 109.5 . .
H19A C19 H19C 109.5 . .
H19B C19 H19C 109.5 . .
C3 C20 H20A 109.5 . .
C3 C20 H20B 109.5 . .
H20A C20 H20B 109.5 . .
C3 C20 H20C 109.5 . .
H20A C20 H20C 109.5 . .
H20B C20 H20C 109.5 . .
C8 C21 H21A 109.5 . .
C8 C21 H21B 109.5 . .
H21A C21 H21B 109.5 . .
C8 C21 H21C 109.5 . .
H21A C21 H21C 109.5 . .
H21B C21 H21C 109.5 . .
C9 C22 H22A 109.5 . .
C9 C22 H22B 109.5 . .
H22A C22 H22B 109.5 . .
C9 C22 H22C 109.5 . .
H22A C22 H22C 109.5 . .
H22B C22 H22C 109.5 . .
C1 N1 C17 120.8(6) . 2_756
C1 N1 C2 113.3(6) . .
C17 N1 C2 125.5(6) 2_756 .
C1 N2 C3 113.8(6) . .
C1 N2 C5 121.2(6) . .
C3 N2 C5 124.6(6) . .
C4 N3 C18 120.5(6) . 2_756
C4 N3 C2 112.0(6) . .
C18 N3 C2 126.3(6) 2_756 .
C4 N4 C6 120.9(6) . .
C4 N4 C3 113.9(6) . .
C6 N4 C3 124.7(6) . .
C7 N5 C8 112.2(6) . .
C7 N5 C5 121.2(6) . .
C8 N5 C5 125.6(6) . .
C7 N6 C11 121.9(6) . .
C7 N6 C9 111.5(6) . .
C11 N6 C9 126.0(6) . .
C10 N7 C8 111.5(6) . .
C10 N7 C6 122.6(6) . .
C8 N7 C6 125.9(6) . .
C10 N8 C12 122.0(6) . .
C10 N8 C9 112.3(6) . .
C12 N8 C9 125.1(6) . .
C13 N9 C11 122.0(6) . .
C13 N9 C14 113.1(6) . .
C11 N9 C14 123.4(6) . .
C13 N10 C17 122.0(6) . .
C13 N10 C15 112.9(6) . .
C17 N10 C15 123.7(6) . .
C16 N11 C12 123.1(6) . .
C16 N11 C14 112.1(6) . .
C12 N11 C14 123.2(6) . .
C16 N12 C18 123.5(6) . .
C16 N12 C15 112.0(6) . .
C18 N12 C15 122.6(6) . .

loop_
_geom_bond_atom_site_label_1
_geom_bond_atom_site_label_2
_geom_bond_distance
_geom_bond_site_symmetry_2
N13 O10 1.267(15) .
N13 O11 1.277(13) .
N13 O9 1.297(14) .
O1W O2W 1.308(19) .
O1W O8W 1.421(18) 2_756
O1W Er1 2.334(8) .
O2W Er1 2.327(16) .
O3W O4W 1.51(2) .
O3W Er1 2.331(9) .
O4W O5W 1.307(19) 2_756
O4W Er1 2.294(12) .
O5W O4W 1.307(19) 2_756
O5W O6W 1.569(19) .
O5W Er1 2.346(8) .
O6W O7W 1.572(19) .
O6W Er1 2.288(11) .
O7W O8W 1.528(19) .
O7W Er1 2.331(7) .
O8W O1W 1.421(18) 2_756
O8W Er1 2.361(13) .
Er1 O6W 2.288(11) 2_756
Er1 O4W 2.294(12) 2_756
Er1 O2W 2.327(16) 2_756
Er1 O7W 2.331(7) 2_756
Er1 O3W 2.331(9) 2_756
Er1 O1W 2.334(8) 2_756
C1 O1 1.233(9) .
C1 N1 1.324(10) .
C1 N2 1.367(10) .
C2 N3 1.476(8) .
C2 N1 1.480(8) .
C2 C19 1.535(10) .
C2 C3 1.570(11) .
C3 N2 1.451(8) .
C3 N4 1.459(8) .
C3 C20 1.526(9) .
C4 O4 1.225(8) .
C4 N4 1.356(9) .
C4 N3 1.357(9) .
C5 N2 1.457(10) .
C5 N5 1.482(9) .
C5 H5A 0.9800 .
C5 H5B 0.9800 .
C6 N4 1.440(9) .
C6 N7 1.476(9) .
C6 H6A 0.9800 .
C6 H6B 0.9800 .
C7 O2 1.228(10) .
C7 N6 1.344(10) .
C7 N5 1.368(9) .
C8 N5 1.455(9) .
C8 N7 1.466(9) .
C8 C21 1.525(10) .
C8 C9 1.556(12) .
C9 N6 1.457(9) .
C9 N8 1.471(8) .
C9 C22 1.613(11) .
C10 O5 1.230(9) .
C10 N8 1.326(10) .
C10 N7 1.380(9) .
C11 N6 1.444(9) .
C11 N9 1.449(9) .
C11 H11A 0.9800 .
C11 H11B 0.9800 .
C12 N11 1.440(9) .
C12 N8 1.469(9) .
C12 H12A 0.9800 .
C12 H12B 0.9800 .
C13 O3 1.204(9) .
C13 N9 1.369(9) .
C13 N10 1.386(9) .
C14 O7 1.379(12) .
C14 N9 1.464(8) .
C14 N11 1.467(8) .
C14 C15 1.548(11) .
C15 O8 1.385(15) .
C15 N10 1.467(9) .
C15 N12 1.467(8) .
C16 O6 1.230(9) .
C16 N11 1.352(9) .
C16 N12 1.358(9) .
C17 N1 1.419(9) 2_756
C17 N10 1.459(9) .
C17 H17A 0.9800 .
C17 H17B 0.9800 .
C18 N3 1.424(9) 2_756
C18 N12 1.453(9) .
C18 H18A 0.9800 .
C18 H18B 0.9800 .
C19 H19A 0.9700 .
C19 H19B 0.9700 .
C19 H19C 0.9700 .
C20 H20A 0.9700 .
C20 H20B 0.9700 .
C20 H20C 0.9700 .
C21 H21A 0.9700 .
C21 H21B 0.9700 .
C21 H21C 0.9700 .
C22 H22A 0.9700 .
C22 H22B 0.9700 .
C22 H22C 0.9700 .
N1 C17 1.419(9) 2_756
N3 C18 1.424(9) 2_756

loop_
_platon_squeeze_void_nr
_platon_squeeze_void_average_x
_platon_squeeze_void_average_y
_platon_squeeze_void_average_z
_platon_squeeze_void_volume
_platon_squeeze_void_count_electrons
_platon_squeeze_void_content
1 0.250 -0.250 0.000 157 47 ' '
2 0.750 0.250 0.000 157 47 ' '
3 1.000 -0.094 0.250 117 19 ' '
4 0.250 0.250 0.500 157 47 ' '
5 0.750 -0.250 0.500 157 47 ' '
6 1.000 0.094 0.750 117 19 ' '
7 0.500 0.406 0.250 117 19 ' '
8 0.500 0.594 0.750 117 19 ' '
